data_7239967
loop_
_publ_author_name
'Bhaumik, Prasanta Kumar'
'Banerjee, Abhisek'
'Dutta, Tamal'
'Chatterjee, Sudipta'
'Frontera, Antonio'
'Chattopadhyay, Shouvik'

_publ_section_title
;
 Diminishing accessibility of electrophilic nickel(II) centres on
 incorporating methyl spacer in the pendant side arm of a series of
 hetero-trinuclear nickel(II)/sodium complexes: DFT study using
 homodesmotic equation
;
_journal_name_full CrystEngComm
_journal_paper_doi 10.1039/D0CE00251H
_journal_year 2020
_chemical_formula_moiety 'C43 H48 N5 Na Ni2 O8 S, H2 O'
_chemical_formula_sum 'C43 H50 N5 Na Ni2 O9 S'
_chemical_formula_weight 953.31
_space_group_crystal_system monoclinic
_space_group_IT_number 14
_space_group_name_Hall '-P 2ybc'
_space_group_name_H-M_alt 'P 1 21/c 1'
_atom_sites_solution_hydrogens mixed
_audit_creation_method SHELXL-2018/3
_audit_update_record
;
2020-01-09 deposited with the CCDC.	2020-02-21 downloaded from the CCDC.
;
_cell_angle_alpha 90
_cell_angle_beta 94.187(3)
_cell_angle_gamma 90
_cell_formula_units_Z 4
_cell_length_a 10.5747(8)
_cell_length_b 17.7318(16)
_cell_length_c 23.316(2)
_cell_measurement_reflns_used 89466
_cell_measurement_temperature 150(2)
_cell_measurement_theta_max 27.1
_cell_measurement_theta_min 2.2
_cell_volume 4360.3(6)
_computing_cell_refinement 'Bruker SMART'
_computing_data_collection 'Bruker SMART'
_computing_data_reduction 'Bruker SAINT'
_computing_molecular_graphics 'Ortep-3 for Windows (Farrugia, 1997)'
_computing_publication_material 'WINGX V2018.3'
_computing_structure_refinement 'SHELXL-2018/3 (Sheldrick, 2018)'
_computing_structure_solution 'SHELXT 2014/5 (Sheldrick, 2014)'
_diffrn_ambient_temperature 150(2)
_diffrn_measured_fraction_theta_full 0.996
_diffrn_measured_fraction_theta_max 0.996
_diffrn_measurement_device_type 'CCD area detector'
_diffrn_measurement_method 'phi and omega scans'
_diffrn_radiation_type MoK\a
_diffrn_radiation_wavelength 0.71073
_diffrn_reflns_av_R_equivalents 0.0675
_diffrn_reflns_av_unetI/netI 0.0429
_diffrn_reflns_Laue_measured_fraction_full 0.996
_diffrn_reflns_Laue_measured_fraction_max 0.996
_diffrn_reflns_limit_h_max 13
_diffrn_reflns_limit_h_min -13
_diffrn_reflns_limit_k_max 22
_diffrn_reflns_limit_k_min -22
_diffrn_reflns_limit_l_max 29
_diffrn_reflns_limit_l_min -29
_diffrn_reflns_number 89466
_diffrn_reflns_point_group_measured_fraction_full 0.996
_diffrn_reflns_point_group_measured_fraction_max 0.996
_diffrn_reflns_theta_full 25.242
_diffrn_reflns_theta_max 27.107
_diffrn_reflns_theta_min 2.247
_diffrn_source 'fine-focus sealed tube'
_exptl_absorpt_coefficient_mu 0.982
_exptl_absorpt_correction_T_max 0.886
_exptl_absorpt_correction_T_min 0.853
_exptl_absorpt_correction_type multi-scan
_exptl_absorpt_process_details "'(R.H. Blessing, Acta Crystallogr., Sect A 1995)'"
_exptl_crystal_colour Green
_exptl_crystal_density_diffrn 1.452
_exptl_crystal_description Rectangle
_exptl_crystal_F_000 1992
_exptl_crystal_size_max 0.130
_exptl_crystal_size_mid 0.120
_exptl_crystal_size_min 0.100
_refine_diff_density_max 2.283
_refine_diff_density_min -1.547
_refine_diff_density_rms 0.099
_refine_ls_extinction_method none
_refine_ls_goodness_of_fit_ref 1.030
_refine_ls_hydrogen_treatment mixed
_refine_ls_matrix_type full
_refine_ls_number_parameters 552
_refine_ls_number_reflns 9600
_refine_ls_number_restraints 0
_refine_ls_restrained_S_all 1.030
_refine_ls_R_factor_all 0.1310
_refine_ls_R_factor_gt 0.0848
_refine_ls_shift/su_max 0.000
_refine_ls_shift/su_mean 0.000
_refine_ls_structure_factor_coef Fsqd
_refine_ls_weighting_details 'w=1/[\s^2^(Fo^2^)+(0.0945P)^2^+14.9718P] where P=(Fo^2^+2Fc^2^)/3'
_refine_ls_weighting_scheme calc
_refine_ls_wR_factor_gt 0.2080
_refine_ls_wR_factor_ref 0.2429
_reflns_Friedel_coverage 0.000
_reflns_number_gt 6179
_reflns_number_total 9600
_reflns_threshold_expression 'I > 2\s(I)'
_cod_data_source_file d0ce00251h2.cif
_cod_data_source_block shelx
_cod_depositor_comments
;
The following automatic conversions were performed:

data item '_exptl_absorpt_correction_type' value 'Multi-Scan' was
changed to 'multi-scan' in accordance with the
/home/data/users/saulius/crontab/automatic-downloads/rss-feeds/RSC/lib/dictionaries/cif_core.dic
dictionary named 'cif_core.dic' version 2.4.2 last updated on
2011-04-26.

Automatic conversion script
Id: cif_fix_values 7556 2019-12-06 15:28:31Z antanas 
;
_cod_original_cell_volume 4360.4(6)
_cod_original_sg_symbol_H-M 'P 21/c'
_cod_database_code 7239967
_shelx_shelxl_version_number 2018/3
_shelx_space_group_comment
;
The symmetry employed for this shelxl refinement is uniquely defined
by the following loop, which should always be used as a source of
symmetry information in preference to the above space-group names.
They are only intended as comments.
;
_shelx_estimated_absorpt_t_min 0.877
_shelx_estimated_absorpt_t_max 0.903

loop_
_space_group_symop_operation_xyz
'x, y, z'
'-x, y+1/2, -z+1/2'
'-x, -y, -z'
'x, -y-1/2, z-1/2'

loop_
_atom_site_label
_atom_site_type_symbol
_atom_site_fract_x
_atom_site_fract_y
_atom_site_fract_z
_atom_site_U_iso_or_equiv
_atom_site_adp_type
_atom_site_occupancy
_atom_site_site_symmetry_order
_atom_site_calc_flag
_atom_site_refinement_flags_posn
_atom_site_refinement_flags_adp
_atom_site_refinement_flags_occupancy
_atom_site_disorder_assembly
_atom_site_disorder_group
Ni2 Ni 0.21807(7) 0.38223(4) 0.75709(3) 0.0505(2) Uani 1 1 d . . . . .
Ni1 Ni 0.78634(8) 0.29161(5) 0.62769(5) 0.0768(3) Uani 1 1 d . . . . .
S1 S 1.0546(3) 0.18566(18) 0.79370(14) 0.1225(9) Uani 1 1 d . . . . .
Na1 Na 0.50004(19) 0.32273(13) 0.69470(9) 0.0513(5) Uani 1 1 d . . . . .
O5 O 0.2826(3) 0.3797(2) 0.68424(15) 0.0477(9) Uani 1 1 d . . . . .
O1 O 0.6337(3) 0.2401(2) 0.64324(18) 0.0570(10) Uani 1 1 d . . . . .
O6 O 0.3660(4) 0.3275(3) 0.77728(16) 0.0586(11) Uani 1 1 d . . . . .
O2 O 0.7012(4) 0.3748(2) 0.6635(2) 0.0596(11) Uani 1 1 d . . . . .
O7 O 0.4245(4) 0.3690(3) 0.59647(17) 0.0608(11) Uani 1 1 d . . . . .
O4 O 0.5495(4) 0.4609(3) 0.7179(2) 0.0682(12) Uani 1 1 d . . . . .
O3 O 0.4021(4) 0.2055(3) 0.6655(2) 0.0747(14) Uani 1 1 d . . . . .
N3 N 0.0803(4) 0.4426(3) 0.7287(2) 0.0518(11) Uani 1 1 d . . . . .
N1 N 0.8471(4) 0.2045(3) 0.5872(2) 0.0550(12) Uani 1 1 d . . . . .
O8 O 0.5840(4) 0.2577(3) 0.7825(2) 0.0792(15) Uani 1 1 d . . . . .
N2 N 0.8988(5) 0.3639(3) 0.5906(2) 0.0585(13) Uani 1 1 d . . . . .
N4 N 0.1654(5) 0.3794(3) 0.8331(2) 0.0651(14) Uani 1 1 d . . . . .
N5 N 0.9200(9) 0.2543(6) 0.7012(4) 0.122(3) Uani 1 1 d . . . . .
C19 C 0.6146(6) 0.4954(3) 0.6767(3) 0.0571(15) Uani 1 1 d . . . . .
C29 C 0.0896(6) 0.4903(4) 0.6870(3) 0.0566(15) Uani 1 1 d . . . . .
H29 H 0.023841 0.526726 0.681783 0.068 Uiso 1 1 calc R U . . .
C40 C 0.5410(6) 0.2806(4) 0.8337(3) 0.0606(16) Uani 1 1 d . . . . .
C10 C 1.0185(5) 0.2676(4) 0.5360(3) 0.0578(15) Uani 1 1 d . . . . .
C15 C 0.7728(6) 0.4772(3) 0.6083(3) 0.0592(15) Uani 1 1 d . . . . .
C35 C 0.2435(7) 0.3680(4) 0.8778(3) 0.0687(19) Uani 1 1 d . . . . .
H35 H 0.211901 0.379132 0.913928 0.082 Uiso 1 1 calc R U . . .
C31 C -0.0394(6) 0.4515(4) 0.8175(3) 0.0604(16) Uani 1 1 d . . . . .
C14 C 0.8724(6) 0.4348(4) 0.5839(3) 0.0619(16) Uani 1 1 d . . . . .
H14 H 0.924946 0.462360 0.560003 0.074 Uiso 1 1 calc R U . . .
C28 C 0.2724(5) 0.4343(3) 0.6461(2) 0.0474(12) Uani 1 1 d . . . . .
C23 C 0.3492(5) 0.4311(3) 0.5980(2) 0.0518(13) Uani 1 1 d . . . . .
C27 C 0.1871(5) 0.4942(3) 0.6484(2) 0.0521(13) Uani 1 1 d . . . . .
C7 C 0.5877(5) 0.1766(3) 0.6211(2) 0.0473(12) Uani 1 1 d . . . . .
C8 C 0.7833(6) 0.1442(4) 0.5745(3) 0.0567(15) Uani 1 1 d . . . . .
H8 H 0.825683 0.105945 0.554713 0.068 Uiso 1 1 calc R U . . .
C20 C 0.6980(5) 0.4462(3) 0.6492(3) 0.0538(14) Uani 1 1 d . . . . .
C41 C 0.4218(6) 0.3173(3) 0.8285(2) 0.0523(14) Uani 1 1 d . . . . .
C6 C 0.6543(6) 0.1283(3) 0.5871(2) 0.0539(14) Uani 1 1 d . . . . .
C2 C 0.4620(6) 0.1562(3) 0.6315(3) 0.0547(14) Uani 1 1 d . . . . .
C36 C 0.3702(6) 0.3410(4) 0.8795(2) 0.0566(15) Uani 1 1 d . . . . .
C16 C 0.7617(8) 0.5548(4) 0.5942(3) 0.077(2) Uani 1 1 d . . . . .
H16 H 0.812543 0.575823 0.566299 0.092 Uiso 1 1 calc R U . . .
C11 C 0.9301(7) 0.2704(5) 0.4818(3) 0.078(2) Uani 1 1 d . . . . .
H11A H 0.932674 0.222045 0.461599 0.117 Uiso 1 1 calc R U . . .
H11B H 0.843380 0.280345 0.492015 0.117 Uiso 1 1 calc R U . . .
H11C H 0.957103 0.310802 0.456686 0.117 Uiso 1 1 calc R U . . .
C25 C 0.2631(8) 0.5497(4) 0.5635(3) 0.081(2) Uani 1 1 d . . . . .
H25 H 0.263715 0.590029 0.536691 0.097 Uiso 1 1 calc R U . . .
C4 C 0.4784(8) 0.0427(5) 0.5754(3) 0.080(2) Uani 1 1 d . . . . .
H4 H 0.441710 -0.002797 0.560497 0.096 Uiso 1 1 calc R U . . .
C17 C 0.6776(8) 0.5998(4) 0.6209(4) 0.083(2) Uani 1 1 d . . . . .
H17 H 0.668613 0.651526 0.610672 0.100 Uiso 1 1 calc R U . . .
C13 C 1.0218(6) 0.3396(4) 0.5706(3) 0.0723(19) Uani 1 1 d . . . . .
H13A H 1.082538 0.333026 0.604612 0.087 Uiso 1 1 calc R U . . .
H13B H 1.054760 0.380492 0.546879 0.087 Uiso 1 1 calc R U . . .
C1 C 0.2844(6) 0.1833(5) 0.6867(4) 0.084(2) Uani 1 1 d . . . . .
H1A H 0.252763 0.224025 0.710248 0.126 Uiso 1 1 calc R U . . .
H1B H 0.222554 0.173027 0.654293 0.126 Uiso 1 1 calc R U . . .
H1C H 0.297132 0.137742 0.710174 0.126 Uiso 1 1 calc R U . . .
C34 C 0.0272(7) 0.3862(4) 0.8456(3) 0.075(2) Uani 1 1 d . . . . .
H34A H -0.017434 0.339409 0.832898 0.090 Uiso 1 1 calc R U . . .
H34B H 0.022130 0.390545 0.887730 0.090 Uiso 1 1 calc R U . . .
C21 C 0.4781(7) 0.5070(4) 0.7547(4) 0.083(2) Uani 1 1 d . . . . .
H21A H 0.436687 0.474846 0.781905 0.124 Uiso 1 1 calc R U . . .
H21B H 0.535308 0.542357 0.775951 0.124 Uiso 1 1 calc R U . . .
H21C H 0.413584 0.535340 0.731289 0.124 Uiso 1 1 calc R U . . .
C38 C 0.5520(8) 0.2982(5) 0.9362(3) 0.087(2) Uani 1 1 d . . . . .
H38 H 0.598133 0.292828 0.972456 0.104 Uiso 1 1 calc R U . . .
C42 C 0.6957(7) 0.2124(5) 0.7843(4) 0.091(3) Uani 1 1 d . . . . .
H42A H 0.715907 0.200062 0.745056 0.137 Uiso 1 1 calc R U . . .
H42B H 0.766548 0.240210 0.803775 0.137 Uiso 1 1 calc R U . . .
H42C H 0.681461 0.165716 0.805444 0.137 Uiso 1 1 calc R U . . .
C12 C 1.1563(7) 0.2532(5) 0.5210(4) 0.088(2) Uani 1 1 d . . . . .
H12A H 1.159757 0.206732 0.498403 0.132 Uiso 1 1 calc R U . . .
H12B H 1.185538 0.295667 0.498600 0.132 Uiso 1 1 calc R U . . .
H12C H 1.211055 0.247985 0.556565 0.132 Uiso 1 1 calc R U . . .
C32 C 0.0209(9) 0.5256(4) 0.8354(4) 0.089(2) Uani 1 1 d . . . . .
H32A H -0.026128 0.566978 0.815765 0.134 Uiso 1 1 calc R U . . .
H32B H 0.019015 0.531801 0.877077 0.134 Uiso 1 1 calc R U . . .
H32C H 0.108996 0.526381 0.824945 0.134 Uiso 1 1 calc R U . . .
C33 C -0.1780(8) 0.4505(6) 0.8341(4) 0.106(3) Uani 1 1 d . . . . .
H33A H -0.224040 0.493190 0.815932 0.159 Uiso 1 1 calc R U . . .
H33B H -0.218581 0.403223 0.820975 0.159 Uiso 1 1 calc R U . . .
H33C H -0.179393 0.454353 0.875982 0.159 Uiso 1 1 calc R U . . .
C43 C 0.9826(9) 0.2245(5) 0.7404(4) 0.096(3) Uani 1 1 d . . . . .
C24 C 0.3434(7) 0.4880(4) 0.5583(3) 0.0711(18) Uani 1 1 d . . . . .
H24 H 0.394928 0.485525 0.526625 0.085 Uiso 1 1 calc R U . . .
C3 C 0.4079(7) 0.0914(4) 0.6078(3) 0.0674(17) Uani 1 1 d . . . . .
H3 H 0.321964 0.079897 0.613553 0.081 Uiso 1 1 calc R U . . .
C26 C 0.1836(7) 0.5522(4) 0.6070(3) 0.0719(19) Uani 1 1 d . . . . .
H26 H 0.126024 0.592999 0.609383 0.086 Uiso 1 1 calc R U . . .
C30 C -0.0447(6) 0.4403(4) 0.7537(3) 0.0692(18) Uani 1 1 d . . . . .
H30A H -0.084931 0.390989 0.744354 0.083 Uiso 1 1 calc R U . . .
H30B H -0.099515 0.479917 0.735113 0.083 Uiso 1 1 calc R U . . .
C5 C 0.5983(7) 0.0606(4) 0.5656(3) 0.0720(19) Uani 1 1 d . . . . .
H5 H 0.646293 0.027251 0.543826 0.086 Uiso 1 1 calc R U . . .
C18 C 0.6059(7) 0.5694(4) 0.6628(4) 0.075(2) Uani 1 1 d . . . . .
H18 H 0.549938 0.600933 0.681934 0.090 Uiso 1 1 calc R U . . .
C22 C 0.4891(7) 0.3565(5) 0.5460(3) 0.078(2) Uani 1 1 d . . . . .
H22A H 0.539635 0.310289 0.550489 0.118 Uiso 1 1 calc R U . . .
H22B H 0.427127 0.351300 0.512876 0.118 Uiso 1 1 calc R U . . .
H22C H 0.545063 0.399345 0.539807 0.118 Uiso 1 1 calc R U . . .
C37 C 0.4392(8) 0.3301(5) 0.9336(3) 0.076(2) Uani 1 1 d . . . . .
H37 H 0.403902 0.345866 0.967931 0.091 Uiso 1 1 calc R U . . .
C9 C 0.9818(6) 0.2025(4) 0.5739(3) 0.0701(19) Uani 1 1 d . . . . .
H9A H 0.998598 0.154312 0.554374 0.084 Uiso 1 1 calc R U . . .
H9B H 1.035900 0.203840 0.610399 0.084 Uiso 1 1 calc R U . . .
C39 C 0.6058(7) 0.2719(5) 0.8863(3) 0.076(2) Uani 1 1 d . . . . .
H39 H 0.686570 0.248209 0.889242 0.091 Uiso 1 1 calc R U . . .
O9 O 0.1104(5) 0.0278(3) 0.50653(19) 0.0792(15) Uani 1 1 d . . . . .
H9AW H 0.125040 0.060299 0.532722 0.17(5) Uiso 1 1 d R . . . .
H9BW H 0.174040 0.073999 0.500922 0.8(4) Uiso 1 1 d R . . . .

loop_
_atom_site_aniso_label
_atom_site_aniso_U_11
_atom_site_aniso_U_22
_atom_site_aniso_U_33
_atom_site_aniso_U_23
_atom_site_aniso_U_13
_atom_site_aniso_U_12
Ni2 0.0495(4) 0.0576(5) 0.0455(4) 0.0018(3) 0.0105(3) 0.0158(3)
Ni1 0.0558(5) 0.0688(6) 0.1107(8) -0.0461(5) 0.0406(5) -0.0246(4)
S1 0.114(2) 0.118(2) 0.134(2) 0.0157(18) -0.0036(17) 0.0103(17)
Na1 0.0455(11) 0.0573(13) 0.0521(12) -0.0038(10) 0.0110(9) 0.0068(10)
O5 0.049(2) 0.052(2) 0.043(2) 0.0028(17) 0.0074(16) 0.0122(17)
O1 0.042(2) 0.059(2) 0.072(3) -0.015(2) 0.0129(18) -0.0007(18)
O6 0.055(2) 0.076(3) 0.045(2) 0.006(2) 0.0068(18) 0.027(2)
O2 0.049(2) 0.049(2) 0.082(3) -0.016(2) 0.018(2) -0.0035(18)
O7 0.059(2) 0.077(3) 0.047(2) 0.003(2) 0.0131(19) 0.009(2)
O4 0.060(3) 0.062(3) 0.084(3) -0.023(2) 0.015(2) 0.009(2)
O3 0.052(2) 0.067(3) 0.109(4) -0.014(3) 0.031(2) -0.009(2)
N3 0.045(2) 0.058(3) 0.053(3) -0.014(2) 0.000(2) 0.011(2)
N1 0.040(2) 0.069(3) 0.056(3) 0.003(2) 0.007(2) 0.004(2)
O8 0.064(3) 0.110(4) 0.064(3) 0.013(3) 0.007(2) 0.041(3)
N2 0.050(3) 0.056(3) 0.071(3) -0.014(3) 0.013(2) -0.015(2)
N4 0.069(3) 0.070(4) 0.059(3) 0.007(3) 0.021(3) 0.027(3)
N5 0.121(7) 0.128(7) 0.116(7) 0.006(6) -0.003(5) 0.008(6)
C19 0.051(3) 0.051(3) 0.067(4) -0.016(3) -0.006(3) 0.000(3)
C29 0.054(3) 0.058(4) 0.055(3) -0.010(3) -0.011(3) 0.017(3)
C40 0.055(3) 0.068(4) 0.060(4) 0.014(3) 0.010(3) 0.009(3)
C10 0.042(3) 0.064(4) 0.069(4) 0.002(3) 0.015(3) 0.006(3)
C15 0.060(4) 0.051(3) 0.065(4) -0.015(3) -0.005(3) -0.006(3)
C35 0.086(5) 0.076(5) 0.047(3) 0.010(3) 0.021(3) 0.028(4)
C31 0.057(3) 0.057(4) 0.069(4) -0.013(3) 0.017(3) 0.005(3)
C14 0.055(3) 0.069(4) 0.061(4) -0.010(3) 0.007(3) -0.022(3)
C28 0.045(3) 0.052(3) 0.045(3) -0.004(2) -0.003(2) -0.005(2)
C23 0.046(3) 0.061(4) 0.049(3) 0.003(3) 0.001(2) -0.007(3)
C27 0.054(3) 0.056(3) 0.044(3) -0.002(3) -0.006(3) 0.005(3)
C7 0.046(3) 0.046(3) 0.049(3) -0.002(2) -0.002(2) 0.000(2)
C8 0.060(4) 0.060(4) 0.051(3) 0.001(3) 0.012(3) 0.011(3)
C20 0.047(3) 0.055(4) 0.058(3) -0.017(3) -0.005(3) -0.008(3)
C41 0.060(3) 0.052(3) 0.046(3) 0.011(3) 0.005(3) 0.004(3)
C6 0.060(3) 0.054(3) 0.047(3) -0.005(3) 0.002(3) -0.002(3)
C2 0.052(3) 0.054(3) 0.059(4) 0.004(3) 0.005(3) -0.004(3)
C36 0.064(4) 0.061(4) 0.045(3) 0.007(3) 0.007(3) 0.001(3)
C16 0.088(5) 0.064(4) 0.077(5) -0.001(4) -0.002(4) -0.009(4)
C11 0.085(5) 0.088(5) 0.062(4) 0.007(4) 0.009(4) 0.010(4)
C25 0.106(6) 0.069(5) 0.067(5) 0.022(4) 0.004(4) 0.002(4)
C4 0.098(6) 0.077(5) 0.066(4) -0.022(4) 0.013(4) -0.026(4)
C17 0.100(6) 0.053(4) 0.096(6) 0.000(4) -0.005(5) 0.009(4)
C13 0.051(4) 0.078(5) 0.089(5) -0.014(4) 0.021(3) -0.018(3)
C1 0.043(3) 0.083(5) 0.128(7) 0.008(5) 0.025(4) 0.003(3)
C34 0.075(5) 0.067(4) 0.086(5) -0.002(4) 0.031(4) 0.004(4)
C21 0.080(5) 0.076(5) 0.094(5) -0.039(4) 0.016(4) 0.003(4)
C38 0.083(5) 0.115(7) 0.060(4) 0.013(4) -0.009(4) 0.004(5)
C42 0.063(4) 0.119(7) 0.091(6) 0.002(5) 0.006(4) 0.040(4)
C12 0.061(4) 0.097(6) 0.112(6) 0.012(5) 0.042(4) 0.009(4)
C32 0.120(7) 0.069(5) 0.080(5) -0.016(4) 0.022(5) 0.005(5)
C33 0.075(5) 0.123(8) 0.125(7) -0.026(6) 0.042(5) 0.016(5)
C43 0.100(6) 0.091(6) 0.095(6) 0.011(5) -0.010(5) 0.012(5)
C24 0.082(5) 0.080(5) 0.051(4) 0.011(3) 0.005(3) -0.008(4)
C3 0.065(4) 0.070(4) 0.066(4) 0.007(3) 0.000(3) -0.019(3)
C26 0.090(5) 0.059(4) 0.064(4) 0.001(3) -0.012(4) 0.016(4)
C30 0.051(3) 0.089(5) 0.068(4) -0.025(4) 0.006(3) 0.000(3)
C5 0.087(5) 0.065(4) 0.066(4) -0.020(3) 0.016(4) -0.009(4)
C18 0.072(4) 0.061(4) 0.091(5) -0.019(4) -0.001(4) 0.012(3)
C22 0.080(5) 0.111(6) 0.047(4) -0.006(4) 0.021(3) 0.005(4)
C37 0.082(5) 0.096(6) 0.050(4) 0.004(4) 0.007(3) 0.001(4)
C9 0.043(3) 0.089(5) 0.079(5) 0.022(4) 0.014(3) 0.014(3)
C39 0.061(4) 0.100(6) 0.065(4) 0.017(4) -0.009(3) 0.013(4)
O9 0.119(4) 0.080(3) 0.042(2) -0.014(2) 0.031(2) 0.014(3)

loop_
_atom_type_symbol
_atom_type_description
_atom_type_scat_dispersion_real
_atom_type_scat_dispersion_imag
_atom_type_scat_source
C C 0.0033 0.0016 'International Tables Vol C Tables 4.2.6.8 and 6.1.1.4'
H H 0.0000 0.0000 'International Tables Vol C Tables 4.2.6.8 and 6.1.1.4'
N N 0.0061 0.0033 'International Tables Vol C Tables 4.2.6.8 and 6.1.1.4'
O O 0.0106 0.0060 'International Tables Vol C Tables 4.2.6.8 and 6.1.1.4'
Na Na 0.0362 0.0249 'International Tables Vol C Tables 4.2.6.8 and 6.1.1.4'
S S 0.1246 0.1234 'International Tables Vol C Tables 4.2.6.8 and 6.1.1.4'
Ni Ni 0.3393 1.1124 'International Tables Vol C Tables 4.2.6.8 and 6.1.1.4'
Cl Cl 0.1484 0.1585 'International Tables Vol C Tables 4.2.6.8 and 6.1.1.4'

loop_
_geom_angle_atom_site_label_1
_geom_angle_atom_site_label_2
_geom_angle_atom_site_label_3
_geom_angle
_geom_angle_site_symmetry_1
_geom_angle_site_symmetry_3
_geom_angle_publ_flag
O6 Ni2 O5 82.13(16) . . ?
O6 Ni2 N3 172.5(2) . . ?
O5 Ni2 N3 91.05(18) . . ?
O6 Ni2 N4 92.8(2) . . ?
O5 Ni2 N4 174.90(19) . . ?
N3 Ni2 N4 94.1(2) . . ?
O6 Ni2 Na1 40.71(12) . . ?
O5 Ni2 Na1 41.82(11) . . ?
N3 Ni2 Na1 132.10(16) . . ?
N4 Ni2 Na1 133.14(17) . . ?
O1 Ni1 N1 91.49(19) . . ?
O1 Ni1 O2 81.80(17) . . ?
N1 Ni1 O2 171.71(19) . . ?
O1 Ni1 N2 158.5(2) . . ?
N1 Ni1 N2 94.1(2) . . ?
O2 Ni1 N2 90.5(2) . . ?
O1 Ni1 N5 102.0(3) . . ?
N1 Ni1 N5 85.7(3) . . ?
O2 Ni1 N5 100.4(3) . . ?
N2 Ni1 N5 99.2(3) . . ?
O1 Ni1 Na1 39.84(12) . . ?
N1 Ni1 Na1 131.31(15) . . ?
O2 Ni1 Na1 42.05(12) . . ?
N2 Ni1 Na1 130.35(16) . . ?
N5 Ni1 Na1 102.7(2) . . ?
O3 Na1 O1 65.74(15) . . ?
O3 Na1 O8 87.3(2) . . ?
O1 Na1 O8 86.57(17) . . ?
O3 Na1 O6 89.48(17) . . ?
O1 Na1 O6 142.81(17) . . ?
O8 Na1 O6 63.94(14) . . ?
O3 Na1 O2 126.99(16) . . ?
O1 Na1 O2 62.22(14) . . ?
O8 Na1 O2 98.83(18) . . ?
O6 Na1 O2 140.26(17) . . ?
O3 Na1 O5 87.00(16) . . ?
O1 Na1 O5 139.65(16) . . ?
O8 Na1 O5 122.88(15) . . ?
O6 Na1 O5 59.23(13) . . ?
O2 Na1 O5 128.52(16) . . ?
O3 Na1 O7 85.51(18) . . ?
O1 Na1 O7 84.49(16) . . ?
O8 Na1 O7 170.25(19) . . ?
O6 Na1 O7 122.48(15) . . ?
O2 Na1 O7 80.40(16) . . ?
O5 Na1 O7 63.29(13) . . ?
O3 Na1 O4 165.59(18) . . ?
O1 Na1 O4 124.68(16) . . ?
O8 Na1 O4 102.57(19) . . ?
O6 Na1 O4 85.55(16) . . ?
O2 Na1 O4 62.47(14) . . ?
O5 Na1 O4 78.83(15) . . ?
O7 Na1 O4 85.77(17) . . ?
O3 Na1 Ni1 96.00(12) . . ?
O1 Na1 Ni1 30.48(10) . . ?
O8 Na1 Ni1 91.49(12) . . ?
O6 Na1 Ni1 154.59(12) . . ?
O2 Na1 Ni1 31.81(9) . . ?
O5 Na1 Ni1 145.63(12) . . ?
O7 Na1 Ni1 82.76(11) . . ?
O4 Na1 Ni1 94.26(12) . . ?
O3 Na1 Ni2 90.91(12) . . ?
O1 Na1 Ni2 156.63(13) . . ?
O8 Na1 Ni2 93.48(12) . . ?
O6 Na1 Ni2 29.55(9) . . ?
O2 Na1 Ni2 140.38(12) . . ?
O5 Na1 Ni2 29.94(8) . . ?
O7 Na1 Ni2 93.19(11) . . ?
O4 Na1 Ni2 78.14(11) . . ?
Ni1 Na1 Ni2 171.68(8) . . ?
C28 O5 Ni2 125.4(3) . . ?
C28 O5 Na1 113.1(3) . . ?
Ni2 O5 Na1 108.24(16) . . ?
C7 O1 Ni1 128.8(3) . . ?
C7 O1 Na1 120.0(3) . . ?
Ni1 O1 Na1 109.68(19) . . ?
C41 O6 Ni2 128.0(4) . . ?
C41 O6 Na1 117.4(3) . . ?
Ni2 O6 Na1 109.74(18) . . ?
C20 O2 Ni1 128.8(4) . . ?
C20 O2 Na1 115.4(3) . . ?
Ni1 O2 Na1 106.14(17) . . ?
C23 O7 C22 117.7(5) . . ?
C23 O7 Na1 112.9(3) . . ?
C22 O7 Na1 124.4(4) . . ?
C19 O4 C21 118.5(5) . . ?
C19 O4 Na1 112.7(3) . . ?
C21 O4 Na1 124.3(4) . . ?
C2 O3 C1 118.5(5) . . ?
C2 O3 Na1 120.7(3) . . ?
C1 O3 Na1 120.6(4) . . ?
C29 N3 C30 115.5(5) . . ?
C29 N3 Ni2 122.2(4) . . ?
C30 N3 Ni2 122.2(5) . . ?
C8 N1 C9 115.4(6) . . ?
C8 N1 Ni1 125.8(4) . . ?
C9 N1 Ni1 118.6(5) . . ?
C40 O8 C42 117.8(5) . . ?
C40 O8 Na1 117.7(4) . . ?
C42 O8 Na1 122.5(4) . . ?
C14 N2 C13 115.6(5) . . ?
C14 N2 Ni1 123.2(4) . . ?
C13 N2 Ni1 121.2(4) . . ?
C35 N4 C34 115.0(6) . . ?
C35 N4 Ni2 122.8(4) . . ?
C34 N4 Ni2 122.1(5) . . ?
C43 N5 Ni1 170.6(9) . . ?
C18 C19 O4 125.0(6) . . ?
C18 C19 C20 121.3(7) . . ?
O4 C19 C20 113.7(5) . . ?
N3 C29 C27 127.2(5) . . ?
N3 C29 H29 116.4 . . ?
C27 C29 H29 116.4 . . ?
C39 C40 O8 124.9(6) . . ?
C39 C40 C41 120.8(6) . . ?
O8 C40 C41 114.3(5) . . ?
C13 C10 C11 113.9(6) . . ?
C13 C10 C9 109.2(6) . . ?
C11 C10 C9 110.0(6) . . ?
C13 C10 C12 105.9(6) . . ?
C11 C10 C12 110.6(6) . . ?
C9 C10 C12 106.9(5) . . ?
C20 C15 C16 120.0(6) . . ?
C20 C15 C14 122.0(6) . . ?
C16 C15 C14 117.7(6) . . ?
N4 C35 C36 128.3(6) . . ?
N4 C35 H35 115.9 . . ?
C36 C35 H35 115.9 . . ?
C34 C31 C30 108.6(6) . . ?
C34 C31 C32 112.3(6) . . ?
C30 C31 C32 112.0(6) . . ?
C34 C31 C33 108.0(6) . . ?
C30 C31 C33 106.3(6) . . ?
C32 C31 C33 109.3(6) . . ?
N2 C14 C15 128.0(6) . . ?
N2 C14 H14 116.0 . . ?
C15 C14 H14 116.0 . . ?
O5 C28 C27 123.7(5) . . ?
O5 C28 C23 118.6(5) . . ?
C27 C28 C23 117.7(5) . . ?
O7 C23 C24 125.3(6) . . ?
O7 C23 C28 114.7(5) . . ?
C24 C23 C28 120.0(6) . . ?
C28 C27 C26 120.8(6) . . ?
C28 C27 C29 119.3(5) . . ?
C26 C27 C29 119.1(6) . . ?
O1 C7 C6 124.1(5) . . ?
O1 C7 C2 118.4(5) . . ?
C6 C7 C2 117.5(5) . . ?
N1 C8 C6 127.0(6) . . ?
N1 C8 H8 116.5 . . ?
C6 C8 H8 116.5 . . ?
O2 C20 C15 123.4(5) . . ?
O2 C20 C19 118.8(6) . . ?
C15 C20 C19 117.8(6) . . ?
O6 C41 C36 123.7(5) . . ?
O6 C41 C40 118.8(5) . . ?
C36 C41 C40 117.5(5) . . ?
C7 C6 C5 120.5(6) . . ?
C7 C6 C8 121.4(5) . . ?
C5 C6 C8 118.0(6) . . ?
O3 C2 C3 124.6(6) . . ?
O3 C2 C7 114.6(5) . . ?
C3 C2 C7 120.8(6) . . ?
C41 C36 C35 119.9(6) . . ?
C41 C36 C37 120.2(6) . . ?
C35 C36 C37 119.6(6) . . ?
C17 C16 C15 120.2(7) . . ?
C17 C16 H16 119.9 . . ?
C15 C16 H16 119.9 . . ?
C10 C11 H11A 109.5 . . ?
C10 C11 H11B 109.5 . . ?
H11A C11 H11B 109.5 . . ?
C10 C11 H11C 109.5 . . ?
H11A C11 H11C 109.5 . . ?
H11B C11 H11C 109.5 . . ?
C26 C25 C24 120.1(7) . . ?
C26 C25 H25 119.9 . . ?
C24 C25 H25 119.9 . . ?
C5 C4 C3 119.6(7) . . ?
C5 C4 H4 120.2 . . ?
C3 C4 H4 120.2 . . ?
C16 C17 C18 119.7(7) . . ?
C16 C17 H17 120.1 . . ?
C18 C17 H17 120.1 . . ?
N2 C13 C10 115.3(5) . . ?
N2 C13 H13A 108.4 . . ?
C10 C13 H13A 108.4 . . ?
N2 C13 H13B 108.4 . . ?
C10 C13 H13B 108.4 . . ?
H13A C13 H13B 107.5 . . ?
O3 C1 H1A 109.5 . . ?
O3 C1 H1B 109.5 . . ?
H1A C1 H1B 109.5 . . ?
O3 C1 H1C 109.5 . . ?
H1A C1 H1C 109.5 . . ?
H1B C1 H1C 109.5 . . ?
C31 C34 N4 114.2(6) . . ?
C31 C34 H34A 108.7 . . ?
N4 C34 H34A 108.7 . . ?
C31 C34 H34B 108.7 . . ?
N4 C34 H34B 108.7 . . ?
H34A C34 H34B 107.6 . . ?
O4 C21 H21A 109.5 . . ?
O4 C21 H21B 109.5 . . ?
H21A C21 H21B 109.5 . . ?
O4 C21 H21C 109.5 . . ?
H21A C21 H21C 109.5 . . ?
H21B C21 H21C 109.5 . . ?
C37 C38 C39 121.5(7) . . ?
C37 C38 H38 119.2 . . ?
C39 C38 H38 119.2 . . ?
O8 C42 H42A 109.5 . . ?
O8 C42 H42B 109.5 . . ?
H42A C42 H42B 109.5 . . ?
O8 C42 H42C 109.5 . . ?
H42A C42 H42C 109.5 . . ?
H42B C42 H42C 109.5 . . ?
C10 C12 H12A 109.5 . . ?
C10 C12 H12B 109.5 . . ?
H12A C12 H12B 109.5 . . ?
C10 C12 H12C 109.5 . . ?
H12A C12 H12C 109.5 . . ?
H12B C12 H12C 109.5 . . ?
C31 C32 H32A 109.5 . . ?
C31 C32 H32B 109.5 . . ?
H32A C32 H32B 109.5 . . ?
C31 C32 H32C 109.5 . . ?
H32A C32 H32C 109.5 . . ?
H32B C32 H32C 109.5 . . ?
C31 C33 H33A 109.5 . . ?
C31 C33 H33B 109.5 . . ?
H33A C33 H33B 109.5 . . ?
C31 C33 H33C 109.5 . . ?
H33A C33 H33C 109.5 . . ?
H33B C33 H33C 109.5 . . ?
N5 C43 S1 175.8(10) . . ?
C23 C24 C25 121.1(7) . . ?
C23 C24 H24 119.4 . . ?
C25 C24 H24 119.4 . . ?
C2 C3 C4 120.5(6) . . ?
C2 C3 H3 119.7 . . ?
C4 C3 H3 119.7 . . ?
C25 C26 C27 120.0(7) . . ?
C25 C26 H26 120.0 . . ?
C27 C26 H26 120.0 . . ?
N3 C30 C31 114.6(5) . . ?
N3 C30 H30A 108.6 . . ?
C31 C30 H30A 108.6 . . ?
N3 C30 H30B 108.6 . . ?
C31 C30 H30B 108.6 . . ?
H30A C30 H30B 107.6 . . ?
C4 C5 C6 121.1(7) . . ?
C4 C5 H5 119.5 . . ?
C6 C5 H5 119.5 . . ?
C19 C18 C17 121.0(7) . . ?
C19 C18 H18 119.5 . . ?
C17 C18 H18 119.5 . . ?
O7 C22 H22A 109.5 . . ?
O7 C22 H22B 109.5 . . ?
H22A C22 H22B 109.5 . . ?
O7 C22 H22C 109.5 . . ?
H22A C22 H22C 109.5 . . ?
H22B C22 H22C 109.5 . . ?
C38 C37 C36 120.2(7) . . ?
C38 C37 H37 119.9 . . ?
C36 C37 H37 119.9 . . ?
N1 C9 C10 113.1(5) . . ?
N1 C9 H9A 109.0 . . ?
C10 C9 H9A 109.0 . . ?
N1 C9 H9B 109.0 . . ?
C10 C9 H9B 109.0 . . ?
H9A C9 H9B 107.8 . . ?
C40 C39 C38 119.7(7) . . ?
C40 C39 H39 120.2 . . ?
C38 C39 H39 120.2 . . ?
H9AW O9 H9BW 59.1 . . ?

loop_
_geom_bond_atom_site_label_1
_geom_bond_atom_site_label_2
_geom_bond_distance
_geom_bond_site_symmetry_2
_geom_bond_publ_flag
Ni2 O6 1.871(4) . ?
Ni2 O5 1.877(4) . ?
Ni2 N3 1.888(5) . ?
Ni2 N4 1.896(5) . ?
Ni2 Na1 3.571(2) . ?
Ni1 O1 1.912(4) . ?
Ni1 N1 1.945(5) . ?
Ni1 O2 1.948(4) . ?
Ni1 N2 1.989(5) . ?
Ni1 N5 2.241(10) . ?
Ni1 Na1 3.550(2) . ?
S1 C43 1.568(10) . ?
Na1 O3 2.398(5) . ?
Na1 O1 2.415(4) . ?
Na1 O8 2.457(5) . ?
Na1 O6 2.475(4) . ?
Na1 O2 2.475(4) . ?
Na1 O5 2.507(4) . ?
Na1 O7 2.508(5) . ?
Na1 O4 2.555(5) . ?
O5 C28 1.314(7) . ?
O1 C7 1.316(7) . ?
O6 C41 1.306(7) . ?
O2 C20 1.310(7) . ?
O7 C23 1.361(7) . ?
O7 C22 1.421(7) . ?
O4 C19 1.367(8) . ?
O4 C21 1.439(7) . ?
O3 C2 1.366(7) . ?
O3 C1 1.429(7) . ?
N3 C29 1.298(8) . ?
N3 C30 1.483(8) . ?
N1 C8 1.287(8) . ?
N1 C9 1.479(7) . ?
O8 C40 1.371(8) . ?
O8 C42 1.428(8) . ?
N2 C14 1.295(8) . ?
N2 C13 1.478(8) . ?
N4 C35 1.297(8) . ?
N4 C34 1.516(8) . ?
N5 C43 1.210(11) . ?
C19 C18 1.352(10) . ?
C19 C20 1.426(8) . ?
C29 C27 1.418(9) . ?
C29 H29 0.9500 . ?
C40 C39 1.369(9) . ?
C40 C41 1.416(8) . ?
C10 C13 1.510(9) . ?
C10 C11 1.517(9) . ?
C10 C9 1.521(9) . ?
C10 C12 1.545(8) . ?
C15 C20 1.396(9) . ?
C15 C16 1.417(10) . ?
C15 C14 1.444(9) . ?
C35 C36 1.421(9) . ?
C35 H35 0.9500 . ?
C31 C34 1.482(10) . ?
C31 C30 1.497(9) . ?
C31 C32 1.508(10) . ?
C31 C33 1.543(9) . ?
C14 H14 0.9500 . ?
C28 C27 1.398(8) . ?
C28 C23 1.433(8) . ?
C23 C24 1.367(9) . ?
C27 C26 1.409(9) . ?
C7 C6 1.392(8) . ?
C7 C2 1.415(8) . ?
C8 C6 1.444(8) . ?
C8 H8 0.9500 . ?
C41 C36 1.408(8) . ?
C6 C5 1.415(9) . ?
C2 C3 1.381(9) . ?
C36 C37 1.423(9) . ?
C16 C17 1.377(11) . ?
C16 H16 0.9500 . ?
C11 H11A 0.9800 . ?
C11 H11B 0.9800 . ?
C11 H11C 0.9800 . ?
C25 C26 1.365(10) . ?
C25 C24 1.395(11) . ?
C25 H25 0.9500 . ?
C4 C5 1.343(10) . ?
C4 C3 1.398(10) . ?
C4 H4 0.9500 . ?
C17 C18 1.388(11) . ?
C17 H17 0.9500 . ?
C13 H13A 0.9900 . ?
C13 H13B 0.9900 . ?
C1 H1A 0.9800 . ?
C1 H1B 0.9800 . ?
C1 H1C 0.9800 . ?
C34 H34A 0.9900 . ?
C34 H34B 0.9900 . ?
C21 H21A 0.9800 . ?
C21 H21B 0.9800 . ?
C21 H21C 0.9800 . ?
C38 C37 1.317(11) . ?
C38 C39 1.410(11) . ?
C38 H38 0.9500 . ?
C42 H42A 0.9800 . ?
C42 H42B 0.9800 . ?
C42 H42C 0.9800 . ?
C12 H12A 0.9800 . ?
C12 H12B 0.9800 . ?
C12 H12C 0.9800 . ?
C32 H32A 0.9800 . ?
C32 H32B 0.9800 . ?
C32 H32C 0.9800 . ?
C33 H33A 0.9800 . ?
C33 H33B 0.9800 . ?
C33 H33C 0.9800 . ?
C24 H24 0.9500 . ?
C3 H3 0.9500 . ?
C26 H26 0.9500 . ?
C30 H30A 0.9900 . ?
C30 H30B 0.9900 . ?
C5 H5 0.9500 . ?
C18 H18 0.9500 . ?
C22 H22A 0.9800 . ?
C22 H22B 0.9800 . ?
C22 H22C 0.9800 . ?
C37 H37 0.9500 . ?
C9 H9A 0.9900 . ?
C9 H9B 0.9900 . ?
C39 H39 0.9500 . ?
O9 H9AW 0.8451 . ?
O9 H9BW 1.0733 . ?
